data_1505061
loop_
_publ_author_name
'Nockemann, Peter'
'Thijs, Ben'
'Driesen, Kris'
'Janssen, Colin R.'
'Van Hecke, Kristof'
'Van Meervelt, Luc'
'Kossmann, Simone'
'Kirchner, Barbara'
'Binnemans, Koen'

_publ_section_title
;
 Choline saccharinate and choline acesulfamate: ionic liquids with low
 toxicities.
;
_journal_issue 19
_journal_name_full 'The journal of physical chemistry. B'
_journal_page_first 5254
_journal_page_last 5263
_journal_paper_doi 10.1021/jp068446a
_journal_volume 111
_journal_year 2007
_chemical_formula_moiety 'C5 H14 N O, C4 H4 N O4 S'
_chemical_formula_sum 'C9 H18 N2 O5 S'
_chemical_formula_weight 266.32
_chemical_name_systematic
; 
 ? 
;
_space_group_IT_number 14
_symmetry_cell_setting monoclinic
_symmetry_space_group_name_Hall '-P 2yn'
_symmetry_space_group_name_H-M 'P 1 21/n 1'
_atom_sites_solution_hydrogens geom
_atom_sites_solution_primary direct
_atom_sites_solution_secondary difmap
_audit_creation_method SHELXL-97
_cell_angle_alpha 90.00
_cell_angle_beta 104.758(3)
_cell_angle_gamma 90.00
_cell_formula_units_Z 4
_cell_length_a 7.1338(4)
_cell_length_b 14.2416(8)
_cell_length_c 12.8338(6)
_cell_measurement_temperature 100(2)
_cell_volume 1260.86(12)
_computing_cell_refinement 'Bruker SAINT'
_computing_data_collection 'Bruker SMART'
_computing_data_reduction 'Bruker SAINT'
_computing_publication_material Platon
_computing_structure_refinement 'SHELXL-97 (Sheldrick, 1997)'
_computing_structure_solution 'SHELXS-97 (Sheldrick, 1990)'
_diffrn_ambient_temperature 100(2)
_diffrn_measured_fraction_theta_full 0.987
_diffrn_measured_fraction_theta_max 0.987
_diffrn_measurement_device_type 'SMART 6000'
_diffrn_measurement_method 'omega and phi scans'
_diffrn_radiation_monochromator 'crossed Goebel mirrors'
_diffrn_radiation_source 'fine-focus sealed tube'
_diffrn_radiation_type CuK\a
_diffrn_radiation_wavelength 1.54178
_diffrn_reflns_av_R_equivalents 0.1078
_diffrn_reflns_av_sigmaI/netI 0.0955
_diffrn_reflns_limit_h_max 8
_diffrn_reflns_limit_h_min -8
_diffrn_reflns_limit_k_max 17
_diffrn_reflns_limit_k_min 0
_diffrn_reflns_limit_l_max 15
_diffrn_reflns_limit_l_min 0
_diffrn_reflns_number 12020
_diffrn_reflns_theta_full 71.24
_diffrn_reflns_theta_max 71.24
_diffrn_reflns_theta_min 4.73
_exptl_absorpt_coefficient_mu 2.426
_exptl_absorpt_correction_T_max 0.785
_exptl_absorpt_correction_T_min 0.415
_exptl_absorpt_correction_type multi-scan
_exptl_absorpt_process_details SADABS
_exptl_crystal_colour white
_exptl_crystal_density_diffrn 1.403
_exptl_crystal_density_method 'not measured'
_exptl_crystal_description rod
_exptl_crystal_F_000 568
_exptl_crystal_size_max 0.35
_exptl_crystal_size_mid 0.15
_exptl_crystal_size_min 0.1
_refine_diff_density_max 0.615
_refine_diff_density_min -0.642
_refine_diff_density_rms 0.136
_refine_ls_extinction_coef 0.0038(10)
_refine_ls_extinction_expression Fc^*^=kFc[1+0.001xFc^2^\l^3^/sin(2\q)]^-1/4^
_refine_ls_extinction_method SHELXL
_refine_ls_goodness_of_fit_ref 1.063
_refine_ls_hydrogen_treatment constr
_refine_ls_matrix_type full
_refine_ls_number_parameters 160
_refine_ls_number_reflns 2416
_refine_ls_number_restraints 0
_refine_ls_restrained_S_all 1.063
_refine_ls_R_factor_all 0.0635
_refine_ls_R_factor_gt 0.0579
_refine_ls_shift/su_max 0.000
_refine_ls_shift/su_mean 0.000
_refine_ls_structure_factor_coef Fsqd
_refine_ls_weighting_details 'calc w=1/[\s^2^(Fo^2^)+(0.0824P)^2^+0.3708P] where P=(Fo^2^+2Fc^2^)/3'
_refine_ls_weighting_scheme calc
_refine_ls_wR_factor_gt 0.1473
_refine_ls_wR_factor_ref 0.1533
_reflns_number_gt 2130
_reflns_number_total 2416
_reflns_threshold_expression >2sigma(I)
_cod_data_source_file jp068446asi20061208_065602.cif
_cod_data_source_block CholAce
_cod_original_sg_symbol_H-M 'P 21/n'
_cod_database_code 1505061

loop_
_symmetry_equiv_pos_as_xyz
'x, y, z'
'-x+1/2, y+1/2, -z+1/2'
'-x, -y, -z'
'x-1/2, -y-1/2, z-1/2'

loop_
_atom_site_label
_atom_site_type_symbol
_atom_site_fract_x
_atom_site_fract_y
_atom_site_fract_z
_atom_site_U_iso_or_equiv
_atom_site_adp_type
_atom_site_occupancy
_atom_site_symmetry_multiplicity
_atom_site_calc_flag
_atom_site_refinement_flags
C5 C -0.0936(3) 0.34188(15) 0.55587(18) 0.0169(5) Uani 1 1 d .
H5A H -0.1676 0.3909 0.5112 0.020 Uiso 1 1 calc R
H5B H -0.1021 0.3527 0.6291 0.020 Uiso 1 1 calc R
S1 S 0.71502(7) 0.39325(3) 0.82704(4) 0.0117(3) Uani 1 1 d .
O3 O 0.9213(2) 0.42942(11) 0.80843(12) 0.0144(4) Uani 1 1 d .
O2 O 0.7321(2) 0.29314(12) 0.82642(13) 0.0196(4) Uani 1 1 d .
O1 O 0.7024(2) 0.43505(11) 0.92655(13) 0.0207(4) Uani 1 1 d .
O4 O 0.4301(2) 0.55239(12) 0.62339(14) 0.0247(4) Uani 1 1 d .
C2 C 0.7600(3) 0.56275(15) 0.71596(17) 0.0161(5) Uani 1 1 d .
H2 H 0.7667 0.6251 0.6955 0.019 Uiso 1 1 calc R
N1 N 0.5551(3) 0.42669(13) 0.72623(15) 0.0159(4) Uani 1 1 d .
N2 N -0.1883(3) 0.24768(12) 0.51817(14) 0.0125(4) Uani 1 1 d .
O5 O 0.2408(2) 0.30572(13) 0.64258(14) 0.0240(4) Uani 1 1 d .
H5 H 0.3330 0.3401 0.6688 0.036 Uiso 1 1 calc R
C3 C 0.5702(3) 0.51529(15) 0.68618(16) 0.0148(5) Uani 1 1 d .
C7 C -0.2179(3) 0.23686(16) 0.39867(17) 0.0170(5) Uani 1 1 d .
H7A H -0.0948 0.2399 0.3813 0.026 Uiso 1 1 calc R
H7B H -0.2999 0.2864 0.3621 0.026 Uiso 1 1 calc R
H7C H -0.2778 0.1773 0.3762 0.026 Uiso 1 1 calc R
C1 C 0.9224(3) 0.52099(15) 0.77061(16) 0.0149(5) Uani 1 1 d .
C9 C -0.0693(3) 0.16776(16) 0.57510(18) 0.0182(5) Uani 1 1 d .
H9A H -0.1390 0.1100 0.5557 0.027 Uiso 1 1 calc R
H9B H -0.0435 0.1769 0.6516 0.027 Uiso 1 1 calc R
H9C H 0.0509 0.1650 0.5546 0.027 Uiso 1 1 calc R
C6 C 0.1156(3) 0.35125(17) 0.55313(19) 0.0218(5) Uani 1 1 d .
H6A H 0.1328 0.3240 0.4869 0.026 Uiso 1 1 calc R
H6B H 0.1495 0.4172 0.5538 0.026 Uiso 1 1 calc R
C8 C -0.3841(3) 0.24634(18) 0.54234(19) 0.0202(5) Uani 1 1 d .
H8A H -0.4506 0.1893 0.5151 0.030 Uiso 1 1 calc R
H8B H -0.4587 0.2992 0.5085 0.030 Uiso 1 1 calc R
H8C H -0.3679 0.2496 0.6188 0.030 Uiso 1 1 calc R
C4 C 1.1225(4) 0.55959(18) 0.7972(2) 0.0235(6) Uani 1 1 d .
H4A H 1.1182 0.6248 0.7779 0.035 Uiso 1 1 calc R
H4B H 1.1987 0.5259 0.7579 0.035 Uiso 1 1 calc R
H4C H 1.1798 0.5530 0.8731 0.035 Uiso 1 1 calc R

loop_
_atom_site_aniso_label
_atom_site_aniso_U_11
_atom_site_aniso_U_22
_atom_site_aniso_U_33
_atom_site_aniso_U_23
_atom_site_aniso_U_13
_atom_site_aniso_U_12
C5 0.0184(12) 0.0128(10) 0.0170(11) -0.0028(8) 0.0000(8) -0.0014(9)
S1 0.0129(4) 0.0099(3) 0.0121(4) 0.00122(16) 0.0030(2) -0.00126(18)
O3 0.0112(8) 0.0153(8) 0.0163(8) 0.0009(5) 0.0028(6) 0.0004(6)
O2 0.0229(9) 0.0122(9) 0.0221(9) 0.0028(6) 0.0028(7) -0.0018(6)
O1 0.0279(9) 0.0218(9) 0.0149(8) -0.0012(6) 0.0099(7) -0.0032(7)
O4 0.0203(9) 0.0251(9) 0.0268(9) 0.0085(7) 0.0025(7) 0.0086(7)
C2 0.0216(12) 0.0125(10) 0.0158(11) 0.0016(8) 0.0075(9) -0.0026(9)
N1 0.0129(9) 0.0165(9) 0.0169(10) 0.0014(7) 0.0011(7) -0.0011(8)
N2 0.0115(9) 0.0138(9) 0.0123(9) -0.0016(6) 0.0031(7) -0.0010(7)
O5 0.0160(8) 0.0262(9) 0.0256(9) 0.0031(7) -0.0026(7) -0.0064(7)
C3 0.0161(11) 0.0147(10) 0.0139(10) -0.0006(8) 0.0047(8) 0.0029(9)
C7 0.0188(11) 0.0208(11) 0.0110(11) -0.0025(8) 0.0027(8) -0.0018(9)
C1 0.0194(11) 0.0160(10) 0.0114(10) -0.0028(8) 0.0078(8) -0.0033(9)
C9 0.0200(12) 0.0141(10) 0.0200(11) 0.0026(8) 0.0041(9) -0.0018(9)
C6 0.0216(12) 0.0240(12) 0.0177(12) 0.0031(9) 0.0011(9) -0.0098(10)
C8 0.0109(11) 0.0338(13) 0.0169(11) -0.0011(9) 0.0054(8) -0.0004(9)
C4 0.0196(12) 0.0287(13) 0.0230(12) -0.0021(9) 0.0068(9) -0.0114(10)

loop_
_atom_type_symbol
_atom_type_description
_atom_type_scat_dispersion_real
_atom_type_scat_dispersion_imag
_atom_type_scat_source
C C 0.0181 0.0091 'International Tables Vol C Tables 4.2.6.8 and 6.1.1.4'
N N 0.0311 0.0180 'International Tables Vol C Tables 4.2.6.8 and 6.1.1.4'
O O 0.0492 0.0322 'International Tables Vol C Tables 4.2.6.8 and 6.1.1.4'
S S 0.3331 0.5567 'International Tables Vol C Tables 4.2.6.8 and 6.1.1.4'
H H 0.0000 0.0000 'International Tables Vol C Tables 4.2.6.8 and 6.1.1.4'

loop_
_geom_angle_atom_site_label_1
_geom_angle_atom_site_label_2
_geom_angle_atom_site_label_3
_geom_angle
C6 C5 N2 115.57(19)
C6 C5 H5A 108.4
N2 C5 H5A 108.4
C6 C5 H5B 108.4
N2 C5 H5B 108.4
H5A C5 H5B 107.4
O2 S1 O1 116.35(10)
O2 S1 N1 110.10(10)
O1 S1 N1 114.34(10)
O2 S1 O3 103.43(9)
O1 S1 O3 105.25(9)
N1 S1 O3 106.11(9)
C1 O3 S1 115.59(13)
C1 C2 C3 123.4(2)
C1 C2 H2 118.3
C3 C2 H2 118.3
C3 N1 S1 118.51(15)
C9 N2 C7 109.62(17)
C9 N2 C8 109.30(17)
C7 N2 C8 108.21(17)
C9 N2 C5 111.39(17)
C7 N2 C5 110.49(17)
C8 N2 C5 107.75(17)
C6 O5 H5 109.5
O4 C3 N1 120.6(2)
O4 C3 C2 120.8(2)
N1 C3 C2 118.52(19)
N2 C7 H7A 109.5
N2 C7 H7B 109.5
H7A C7 H7B 109.5
N2 C7 H7C 109.5
H7A C7 H7C 109.5
H7B C7 H7C 109.5
C2 C1 O3 121.35(19)
C2 C1 C4 127.7(2)
O3 C1 C4 110.91(19)
N2 C9 H9A 109.5
N2 C9 H9B 109.5
H9A C9 H9B 109.5
N2 C9 H9C 109.5
H9A C9 H9C 109.5
H9B C9 H9C 109.5
O5 C6 C5 111.32(19)
O5 C6 H6A 109.4
C5 C6 H6A 109.4
O5 C6 H6B 109.4
C5 C6 H6B 109.4
H6A C6 H6B 108.0
N2 C8 H8A 109.5
N2 C8 H8B 109.5
H8A C8 H8B 109.5
N2 C8 H8C 109.5
H8A C8 H8C 109.5
H8B C8 H8C 109.5
C1 C4 H4A 109.5
C1 C4 H4B 109.5
H4A C4 H4B 109.5
C1 C4 H4C 109.5
H4A C4 H4C 109.5
H4B C4 H4C 109.5

loop_
_geom_bond_atom_site_label_1
_geom_bond_atom_site_label_2
_geom_bond_distance
C5 C6 1.508(3)
C5 N2 1.524(3)
C5 H5A 0.9700
C5 H5B 0.9700
S1 O2 1.4311(17)
S1 O1 1.4326(16)
S1 N1 1.5653(19)
S1 O3 1.6331(15)
O3 C1 1.392(3)
O4 C3 1.232(3)
C2 C1 1.332(3)
C2 C3 1.474(3)
C2 H2 0.9300
N1 C3 1.377(3)
N2 C9 1.494(3)
N2 C7 1.502(3)
N2 C8 1.507(3)
O5 C6 1.419(3)
O5 H5 0.8200
C7 H7A 0.9600
C7 H7B 0.9600
C7 H7C 0.9600
C1 C4 1.486(3)
C9 H9A 0.9600
C9 H9B 0.9600
C9 H9C 0.9600
C6 H6A 0.9700
C6 H6B 0.9700
C8 H8A 0.9600
C8 H8B 0.9600
C8 H8C 0.9600
C4 H4A 0.9600
C4 H4B 0.9600
C4 H4C 0.9600
